data_7046363
loop_
_publ_author_name
'Maniaki, Diamantoula'
'Mylonas-Margaritis, Ioannis'
'Mayans, Julia'
'Savvidou, Aikaterini'
'Raptopoulou, Catherine P.'
'Bekiari, Vlasoula'
'Psycharis, Vassilis'
'Escuer, Albert'
'Perlepes, Spyros P.'

_publ_section_title
;
 Slow magnetic relaxation and luminescence properties in
 lanthanide(iii)/anil complexes.
;
_journal_issue 34
_journal_name_full 'Dalton transactions (Cambridge, England : 2003)'
_journal_page_first 11859
_journal_page_last 11872
_journal_paper_doi 10.1039/c8dt01264d
_journal_volume 47
_journal_year 2018
_chemical_formula_sum 'C28 H25 Br2 Er N6 O12'
_chemical_formula_weight 964.62
_space_group_crystal_system monoclinic
_space_group_IT_number 11
_space_group_name_Hall '-P 2yb'
_space_group_name_H-M_alt 'P 1 21/m 1'
_symmetry_space_group_name_Hall '-P 2yb'
_symmetry_space_group_name_H-M 'P 1 21/m 1'
_atom_sites_solution_hydrogens difmap
_audit_creation_method SHELXL-2014/6
_audit_update_record
;
2018-03-29 deposited with the CCDC.
2018-05-15 downloaded from the CCDC.
;
_cell_angle_alpha 90
_cell_angle_beta 91.8460(10)
_cell_angle_gamma 90
_cell_formula_units_Z 2
_cell_length_a 7.45790(10)
_cell_length_b 17.4427(3)
_cell_length_c 12.3564(2)
_cell_measurement_reflns_used 14669
_cell_measurement_temperature 170(2)
_cell_measurement_theta_max 27.48
_cell_measurement_theta_min 3.23
_cell_volume 1606.56(4)
_computing_cell_refinement 'CrystalClear, Rigaku MSC, 2005'
_computing_data_collection 'CrystalClear, Rigaku MSC, 2005'
_computing_data_reduction 'CrystalClear, Rigaku MSC, 2005'
_computing_structure_refinement 'SHELXL-2014/6 (Sheldrick, 2014)'
_computing_structure_solution 'SHELXL-2014/6 (Sheldrick, 2014)'
_diffrn_ambient_temperature 170(2)
_diffrn_measured_fraction_theta_full 0.997
_diffrn_measured_fraction_theta_max 0.998
_diffrn_measurement_device_type 'Rigaku R-AXIS SPIDER IPDS'
_diffrn_measurement_method '\q scans'
_diffrn_radiation_type MoK\a
_diffrn_radiation_wavelength 0.71073
_diffrn_reflns_av_R_equivalents 0.0309
_diffrn_reflns_av_unetI/netI 0.0247
_diffrn_reflns_Laue_measured_fraction_full 0.997
_diffrn_reflns_Laue_measured_fraction_max 0.998
_diffrn_reflns_limit_h_max 9
_diffrn_reflns_limit_h_min -8
_diffrn_reflns_limit_k_max 22
_diffrn_reflns_limit_k_min -22
_diffrn_reflns_limit_l_max 15
_diffrn_reflns_limit_l_min -15
_diffrn_reflns_number 15700
_diffrn_reflns_point_group_measured_fraction_full 0.997
_diffrn_reflns_point_group_measured_fraction_max 0.998
_diffrn_reflns_theta_full 25.242
_diffrn_reflns_theta_max 27.000
_diffrn_reflns_theta_min 3.237
_exptl_absorpt_coefficient_mu 5.172
_exptl_absorpt_correction_T_max 1.000
_exptl_absorpt_correction_T_min 0.532
_exptl_absorpt_correction_type empirical
_exptl_absorpt_process_details 'CrystalClear, Rigaku MSC, 2005'
_exptl_crystal_colour orange
_exptl_crystal_density_diffrn 1.994
_exptl_crystal_description parallelepiped
_exptl_crystal_F_000 938
_exptl_crystal_size_max 0.40
_exptl_crystal_size_mid 0.12
_exptl_crystal_size_min 0.08
_refine_diff_density_max 0.624
_refine_diff_density_min -0.467
_refine_diff_density_rms 0.072
_refine_ls_extinction_method none
_refine_ls_goodness_of_fit_ref 1.071
_refine_ls_hydrogen_treatment refxyz
_refine_ls_matrix_type full
_refine_ls_number_parameters 293
_refine_ls_number_reflns 3621
_refine_ls_number_restraints 0
_refine_ls_restrained_S_all 1.071
_refine_ls_R_factor_all 0.0188
_refine_ls_R_factor_gt 0.0173
_refine_ls_shift/su_max 0.019
_refine_ls_shift/su_mean 0.002
_refine_ls_structure_factor_coef Fsqd
_refine_ls_weighting_details 'w=1/[\s^2^(Fo^2^)+(0.0133P)^2^+1.2592P] where P=(Fo^2^+2Fc^2^)/3'
_refine_ls_weighting_scheme calc
_refine_ls_wR_factor_gt 0.0403
_refine_ls_wR_factor_ref 0.0409
_reflns_Friedel_coverage 0.000
_reflns_number_gt 3441
_reflns_number_total 3621
_reflns_threshold_expression 'I > 2\s(I)'
_cod_data_source_file c8dt01264d2.cif
_cod_data_source_block Compound9
_cod_depositor_comments 'Adding full bibliography for 7046361--7046365.cif.'
_cod_database_code 7046363
_shelx_space_group_comment
;
The symmetry employed for this shelxl refinement is uniquely defined
by the following loop, which should always be used as a source of
symmetry information in preference to the above space-group names.
They are only intended as comments.
;
_shelxl_version_number 2014/6

loop_
_space_group_symop_operation_xyz
'x, y, z'
'-x, y+1/2, -z'
'-x, -y, -z'
'x, -y-1/2, z'

loop_
_atom_site_label
_atom_site_type_symbol
_atom_site_fract_x
_atom_site_fract_y
_atom_site_fract_z
_atom_site_U_iso_or_equiv
_atom_site_adp_type
_atom_site_occupancy
_atom_site_site_symmetry_order
_atom_site_calc_flag
_atom_site_refinement_flags_posn
_atom_site_refinement_flags_adp
_atom_site_refinement_flags_occupancy
Er1 Er 0.15995(2) 0.2500 1.09664(2) 0.01464(4) Uani 1 2 d S T P
O1 O 0.1458(2) 0.12060(8) 1.12308(11) 0.0225(3) Uani 1 1 d . . .
N1 N 0.2403(2) 0.02058(11) 0.97168(14) 0.0204(4) Uani 1 1 d . . .
Br1 Br 0.17686(4) -0.14064(2) 1.44242(2) 0.03699(7) Uani 1 1 d . . .
C1 C 0.1566(3) 0.06457(11) 1.19282(16) 0.0189(4) Uani 1 1 d . . .
C2 C 0.1264(3) 0.07539(12) 1.30393(17) 0.0226(4) Uani 1 1 d . . .
C3 C 0.1361(3) 0.01539(12) 1.37573(17) 0.0236(4) Uani 1 1 d . . .
C4 C 0.1762(3) -0.05899(12) 1.34043(17) 0.0235(4) Uani 1 1 d . . .
C5 C 0.2092(3) -0.07269(12) 1.23481(17) 0.0221(4) Uani 1 1 d . . .
C6 C 0.2008(3) -0.01155(12) 1.15883(16) 0.0197(4) Uani 1 1 d . . .
C7 C 0.2398(3) -0.02942(12) 1.05038(17) 0.0214(4) Uani 1 1 d . . .
C8 C 0.2851(3) 0.00692(12) 0.86194(16) 0.0202(4) Uani 1 1 d . . .
C9 C 0.3614(3) -0.06139(13) 0.82962(18) 0.0265(5) Uani 1 1 d . . .
C10 C 0.4039(3) -0.07042(14) 0.72177(19) 0.0300(5) Uani 1 1 d . . .
C11 C 0.3719(3) -0.01214(14) 0.64793(18) 0.0299(5) Uani 1 1 d . . .
C12 C 0.2938(4) 0.05540(14) 0.68120(18) 0.0315(5) Uani 1 1 d . . .
C13 C 0.2512(3) 0.06571(13) 0.78862(18) 0.0276(5) Uani 1 1 d . . .
N2 N -0.1401(3) 0.2500 1.2331(2) 0.0231(5) Uani 1 2 d S T P
O2 O 0.0201(3) 0.2500 1.26930(16) 0.0196(4) Uani 1 2 d S T P
O3 O -0.1628(3) 0.2500 1.13089(17) 0.0281(5) Uani 1 2 d S T P
O4 O -0.2660(3) 0.2500 1.29415(19) 0.0370(6) Uani 1 2 d S T P
N3 N 0.4830(3) 0.2500 0.96901(19) 0.0230(5) Uani 1 2 d S T P
O5 O 0.4120(3) 0.18934(10) 1.00155(15) 0.0406(4) Uani 1 1 d . . .
O6 O 0.6111(3) 0.2500 0.90936(19) 0.0373(6) Uani 1 2 d S T P
N4 N 0.0052(3) 0.2500 0.88315(19) 0.0224(5) Uani 1 2 d S T P
O7 O 0.0287(3) 0.18897(9) 0.93671(13) 0.0366(4) Uani 1 1 d . . .
O8 O -0.0377(4) 0.2500 0.78727(18) 0.0388(6) Uani 1 2 d S T P
O1W O 0.3767(3) 0.2500 1.23416(19) 0.0252(5) Uani 1 2 d S T P
N5 N 0.3560(5) 0.2500 0.4614(3) 0.0560(10) Uani 1 2 d S T P
C14 C 0.3851(6) 0.2500 0.5515(3) 0.0416(9) Uani 1 2 d S T P
C15 C 0.4222(8) 0.2500 0.6682(3) 0.0485(11) Uani 1 2 d S T P
H1WA H 0.355(7) 0.2500 1.290(4) 0.065(18) Uiso 1 2 d S . P
H1WB H 0.480(6) 0.2500 1.232(3) 0.025 Uiso 1 2 d S U P
H1N H 0.211(4) 0.0643(17) 0.989(2) 0.034(7) Uiso 1 1 d . . .
H2 H 0.099(3) 0.1237(15) 1.3278(19) 0.027(6) Uiso 1 1 d . . .
H3 H 0.115(3) 0.0254(14) 1.4488(19) 0.023(6) Uiso 1 1 d . . .
H5 H 0.233(3) -0.1214(15) 1.2104(18) 0.024(6) Uiso 1 1 d . . .
H7 H 0.268(3) -0.0810(16) 1.0350(19) 0.030(7) Uiso 1 1 d . . .
H9 H 0.385(4) -0.0993(17) 0.877(2) 0.034(7) Uiso 1 1 d . . .
H10 H 0.455(4) -0.1144(18) 0.699(2) 0.043(8) Uiso 1 1 d . . .
H11 H 0.402(4) -0.0196(16) 0.574(2) 0.037(7) Uiso 1 1 d . . .
H12 H 0.263(4) 0.0931(16) 0.631(2) 0.037(7) Uiso 1 1 d . . .
H13 H 0.193(4) 0.1094(17) 0.811(2) 0.037(7) Uiso 1 1 d . . .
H15A H 0.484(5) 0.296(2) 0.684(3) 0.076(12) Uiso 1 1 d . . .
H15B H 0.303(8) 0.2500 0.697(4) 0.070(16) Uiso 1 2 d S . P

loop_
_atom_site_aniso_label
_atom_site_aniso_U_11
_atom_site_aniso_U_22
_atom_site_aniso_U_33
_atom_site_aniso_U_23
_atom_site_aniso_U_13
_atom_site_aniso_U_12
Er1 0.01555(7) 0.01228(7) 0.01602(7) 0.000 -0.00053(4) 0.000
O1 0.0306(8) 0.0157(7) 0.0214(7) 0.0035(6) 0.0031(6) 0.0003(6)
N1 0.0230(9) 0.0177(9) 0.0205(8) -0.0016(7) 0.0029(7) 0.0000(7)
Br1 0.06712(19) 0.01909(12) 0.02497(12) 0.00698(8) 0.00453(11) 0.00410(11)
C1 0.0180(9) 0.0168(10) 0.0220(10) 0.0028(8) 0.0014(8) -0.0009(8)
C2 0.0269(11) 0.0168(10) 0.0244(10) -0.0003(8) 0.0039(8) 0.0012(8)
C3 0.0288(12) 0.0209(11) 0.0214(10) 0.0007(8) 0.0050(9) 0.0013(9)
C4 0.0311(12) 0.0166(10) 0.0229(10) 0.0059(8) 0.0010(9) 0.0002(8)
C5 0.0266(11) 0.0137(10) 0.0261(10) 0.0005(8) -0.0001(9) 0.0019(8)
C6 0.0191(10) 0.0188(10) 0.0211(10) 0.0006(8) 0.0007(8) -0.0013(8)
C7 0.0221(10) 0.0174(10) 0.0248(10) -0.0015(8) 0.0014(8) -0.0004(8)
C8 0.0188(10) 0.0220(10) 0.0197(9) -0.0030(8) 0.0013(8) -0.0028(8)
C9 0.0286(12) 0.0241(11) 0.0270(11) 0.0005(9) 0.0026(9) 0.0039(9)
C10 0.0297(12) 0.0286(12) 0.0320(12) -0.0078(10) 0.0064(10) 0.0050(10)
C11 0.0307(13) 0.0366(13) 0.0227(11) -0.0054(9) 0.0057(9) -0.0038(10)
C12 0.0426(14) 0.0302(12) 0.0218(11) 0.0032(9) 0.0021(10) -0.0009(11)
C13 0.0348(13) 0.0216(11) 0.0265(11) -0.0021(9) 0.0038(9) 0.0038(10)
N2 0.0184(12) 0.0196(12) 0.0314(14) 0.000 0.0018(11) 0.000
O2 0.0150(10) 0.0194(10) 0.0243(10) 0.000 -0.0010(8) 0.000
O3 0.0235(11) 0.0352(13) 0.0253(11) 0.000 -0.0037(9) 0.000
O4 0.0188(12) 0.0552(16) 0.0373(13) 0.000 0.0093(10) 0.000
N3 0.0212(13) 0.0301(14) 0.0177(11) 0.000 0.0004(10) 0.000
O5 0.0416(11) 0.0236(9) 0.0578(11) -0.0087(8) 0.0211(9) -0.0072(8)
O6 0.0261(12) 0.0577(17) 0.0288(12) 0.000 0.0107(10) 0.000
N4 0.0211(13) 0.0281(14) 0.0179(12) 0.000 -0.0014(10) 0.000
O7 0.0606(12) 0.0208(8) 0.0271(8) -0.0047(6) -0.0186(8) 0.0134(8)
O8 0.0493(16) 0.0491(16) 0.0175(11) 0.000 -0.0062(10) 0.000
O1W 0.0141(10) 0.0385(13) 0.0229(12) 0.000 -0.0026(9) 0.000
N5 0.047(2) 0.090(3) 0.0310(18) 0.000 -0.0015(15) 0.000
C14 0.041(2) 0.051(2) 0.032(2) 0.000 0.0049(16) 0.000
C15 0.074(3) 0.045(3) 0.0269(18) 0.000 0.007(2) 0.000

loop_
_atom_type_symbol
_atom_type_description
_atom_type_scat_dispersion_real
_atom_type_scat_dispersion_imag
_atom_type_scat_source
C C 0.0033 0.0016 'International Tables Vol C Tables 4.2.6.8 and 6.1.1.4'
H H 0.0000 0.0000 'International Tables Vol C Tables 4.2.6.8 and 6.1.1.4'
N N 0.0061 0.0033 'International Tables Vol C Tables 4.2.6.8 and 6.1.1.4'
O O 0.0106 0.0060 'International Tables Vol C Tables 4.2.6.8 and 6.1.1.4'
Br Br -0.2901 2.4595 'International Tables Vol C Tables 4.2.6.8 and 6.1.1.4'
Er Er -0.2586 4.9576 'International Tables Vol C Tables 4.2.6.8 and 6.1.1.4'

loop_
_geom_angle_atom_site_label_1
_geom_angle_atom_site_label_2
_geom_angle_atom_site_label_3
_geom_angle
_geom_angle_site_symmetry_1
_geom_angle_site_symmetry_3
O1 Er1 O1 162.54(7) . 4_565
O1 Er1 O1W 85.94(4) . .
O1 Er1 O1W 85.94(4) 4_565 .
O1 Er1 O2 81.35(4) . .
O1 Er1 O2 81.35(4) 4_565 .
O1W Er1 O2 70.14(8) . .
O1 Er1 O7 70.32(5) . .
O1 Er1 O7 122.11(5) 4_565 .
O1W Er1 O7 148.82(5) . .
O2 Er1 O7 123.24(6) . .
O1 Er1 O7 122.11(5) . 4_565
O1 Er1 O7 70.32(5) 4_565 4_565
O1W Er1 O7 148.82(5) . 4_565
O2 Er1 O7 123.24(6) . 4_565
O7 Er1 O7 52.12(7) . 4_565
O1 Er1 O3 85.72(4) . .
O1 Er1 O3 85.72(4) 4_565 .
O1W Er1 O3 122.69(8) . .
O2 Er1 O3 52.55(7) . .
O7 Er1 O3 76.61(6) . .
O7 Er1 O3 76.61(6) 4_565 .
O1 Er1 O5 121.84(5) . 4_565
O1 Er1 O5 71.70(6) 4_565 4_565
O1W Er1 O5 79.95(7) . 4_565
O2 Er1 O5 140.87(6) . 4_565
O7 Er1 O5 95.35(7) . 4_565
O7 Er1 O5 73.69(6) 4_565 4_565
O3 Er1 O5 147.30(5) . 4_565
O1 Er1 O5 71.70(6) . .
O1 Er1 O5 121.84(5) 4_565 .
O1W Er1 O5 79.95(7) . .
O2 Er1 O5 140.88(6) . .
O7 Er1 O5 73.69(6) . .
O7 Er1 O5 95.35(7) 4_565 .
O3 Er1 O5 147.30(5) . .
O5 Er1 O5 50.40(8) 4_565 .
O1 Er1 N2 82.78(4) . .
O1 Er1 N2 82.78(4) 4_565 .
O1W Er1 N2 96.27(8) . .
O2 Er1 N2 26.13(7) . .
O7 Er1 N2 100.29(7) . .
O7 Er1 N2 100.29(7) 4_565 .
O3 Er1 N2 26.42(7) . .
O5 Er1 N2 154.37(4) 4_565 .
O5 Er1 N2 154.37(4) . .
O1 Er1 N4 96.51(4) . .
O1 Er1 N4 96.51(4) 4_565 .
O1W Er1 N4 159.48(8) . .
O2 Er1 N4 130.38(7) . .
O7 Er1 N4 26.20(4) . .
O7 Er1 N4 26.20(4) 4_565 .
O3 Er1 N4 77.83(7) . .
O5 Er1 N4 81.50(7) 4_565 .
O5 Er1 N4 81.50(7) . .
N2 Er1 N4 104.25(7) . .
O1 Er1 N3 96.89(4) . .
O1 Er1 N3 96.89(4) 4_565 .
O1W Er1 N3 80.05(8) . .
O2 Er1 N3 150.19(7) . .
O7 Er1 N3 83.00(6) . .
O7 Er1 N3 83.00(6) 4_565 .
O3 Er1 N3 157.26(7) . .
O5 Er1 N3 25.22(4) 4_565 .
O5 Er1 N3 25.22(4) . .
N2 Er1 N3 176.32(7) . .
N4 Er1 N3 79.43(7) . .
C1 O1 Er1 146.44(13) . .
C7 N1 C8 127.03(19) . .
C7 N1 H1N 115.1(19) . .
C8 N1 H1N 117.9(19) . .
O1 C1 C2 122.30(19) . .
O1 C1 C6 120.69(18) . .
C2 C1 C6 117.01(18) . .
C3 C2 C1 121.3(2) . .
C3 C2 H2 120.0(15) . .
C1 C2 H2 118.6(15) . .
C2 C3 C4 120.74(19) . .
C2 C3 H3 118.2(15) . .
C4 C3 H3 121.0(15) . .
C5 C4 C3 120.57(19) . .
C5 C4 Br1 120.58(16) . .
C3 C4 Br1 118.82(15) . .
C4 C5 C6 119.85(19) . .
C4 C5 H5 121.4(15) . .
C6 C5 H5 118.7(15) . .
C7 C6 C5 117.03(19) . .
C7 C6 C1 122.50(18) . .
C5 C6 C1 120.47(18) . .
N1 C7 C6 124.3(2) . .
N1 C7 H7 118.6(15) . .
C6 C7 H7 117.1(15) . .
C9 C8 C13 121.07(19) . .
C9 C8 N1 121.92(19) . .
C13 C8 N1 117.00(19) . .
C8 C9 C10 118.9(2) . .
C8 C9 H9 121.3(18) . .
C10 C9 H9 119.8(18) . .
C11 C10 C9 120.7(2) . .
C11 C10 H10 118.7(18) . .
C9 C10 H10 120.6(18) . .
C10 C11 C12 119.7(2) . .
C10 C11 H11 119.3(17) . .
C12 C11 H11 120.9(17) . .
C11 C12 C13 120.5(2) . .
C11 C12 H12 120.0(17) . .
C13 C12 H12 119.5(17) . .
C8 C13 C12 119.1(2) . .
C8 C13 H13 119.5(17) . .
C12 C13 H13 121.2(17) . .
O4 N2 O2 121.2(3) . .
O4 N2 O3 122.2(3) . .
O2 N2 O3 116.6(2) . .
O4 N2 Er1 178.3(2) . .
O2 N2 Er1 57.07(13) . .
O3 N2 Er1 59.49(14) . .
N2 O2 Er1 96.80(16) . .
N2 O3 Er1 94.10(16) . .
O6 N3 O5 122.54(13) . 4_565
O6 N3 O5 122.53(13) . .
O5 N3 O5 114.9(3) 4_565 .
O6 N3 Er1 175.7(2) . .
O5 N3 Er1 57.55(13) 4_565 .
O5 N3 Er1 57.55(13) . .
N3 O5 Er1 97.23(14) . .
O8 N4 O7 122.54(11) . .
O8 N4 O7 122.54(11) . 4_565
O7 N4 O7 114.9(2) . 4_565
O8 N4 Er1 171.3(2) . .
O7 N4 Er1 57.90(11) . .
O7 N4 Er1 57.90(11) 4_565 .
N4 O7 Er1 95.90(12) . .
Er1 O1W H1WA 122(5) . .
Er1 O1W H1WB 130(3) . .
H1WA O1W H1WB 108(5) . .
N5 C14 C15 179.8(5) . .
C14 C15 H15A 106(2) . .
C14 C15 H15B 102(3) . .
H15A C15 H15B 112(3) . .

loop_
_geom_bond_atom_site_label_1
_geom_bond_atom_site_label_2
_geom_bond_distance
_geom_bond_site_symmetry_2
Er1 O1 2.2835(14) .
Er1 O1 2.2836(14) 4_565
Er1 O1W 2.307(2) .
Er1 O2 2.405(2) .
Er1 O7 2.4231(15) .
Er1 O7 2.4231(15) 4_565
Er1 O3 2.457(2) .
Er1 O5 2.4853(18) 4_565
Er1 O5 2.4854(18) .
Er1 N2 2.845(3) .
Er1 N4 2.845(2) .
Er1 N3 2.922(3) .
O1 C1 1.304(2) .
N1 C7 1.306(3) .
N1 C8 1.427(3) .
N1 H1N 0.82(3) .
Br1 C4 1.902(2) .
C1 C2 1.411(3) .
C1 C6 1.434(3) .
C2 C3 1.372(3) .
C2 H2 0.92(3) .
C3 C4 1.404(3) .
C3 H3 0.94(2) .
C4 C5 1.357(3) .
C5 C6 1.421(3) .
C5 H5 0.92(3) .
C6 C7 1.415(3) .
C7 H7 0.94(3) .
C8 C9 1.385(3) .
C8 C13 1.386(3) .
C9 C10 1.389(3) .
C9 H9 0.90(3) .
C10 C11 1.381(3) .
C10 H10 0.91(3) .
C11 C12 1.383(3) .
C11 H11 0.96(3) .
C12 C13 1.387(3) .
C12 H12 0.93(3) .
C13 H13 0.92(3) .
N2 O4 1.223(3) .
N2 O2 1.262(3) .
N2 O3 1.269(3) .
N3 O6 1.225(3) .
N3 O5 1.255(2) 4_565
N3 O5 1.255(2) .
N4 O8 1.217(3) .
N4 O7 1.263(2) .
N4 O7 1.263(2) 4_565
O1W H1WA 0.71(5) .
O1W H1WB 0.77(4) .
N5 C14 1.127(5) .
C14 C15 1.459(5) .
C15 H15A 0.94(4) .
C15 H15B 0.97(6) .

loop_
_geom_hbond_atom_site_label_D
_geom_hbond_atom_site_label_H
_geom_hbond_atom_site_label_A
_geom_hbond_distance_DH
_geom_hbond_distance_HA
_geom_hbond_distance_DA
_geom_hbond_angle_DHA
_geom_hbond_site_symmetry_A
O1W H1WA N5 0.71(5) 2.12(5) 2.817(4) 166(6) 1_556
O1W H1WB O4 0.77(4) 2.02(4) 2.743(3) 155(4) 1_655
N1 H1N O1 0.82(3) 2.00(3) 2.669(2) 138(2) .
C2 H2 O2 0.92(3) 2.39(3) 3.173(2) 144(2) .
C9 H9 O5 0.90(3) 2.62(3) 3.458(3) 156(2) 3_657
C13 H13 O7 0.92(3) 2.44(3) 3.304(3) 155(2) .
N1 H1N O5 0.82(3) 2.65(3) 3.227(2) 129(2) .
N1 H1N O7 0.82(3) 2.63(3) 3.355(2) 147(2) .
